data_2216563
loop_
_publ_author_name
'Muhammad Hanif'
'Ghulam Qadeer'
'Nasim Hasan Rama'
'Sauli Vuoti'
'Juho Autio'

_publ_section_title
;
 4-(4-Chlorophenyl)-1-[2-(2,4-dichlorophenoxy)propanoyl]thiosemicarbazide
;
_journal_coeditor_code HK2375
_journal_issue 12
_journal_name_full 'Acta Crystallographica Section E'
_journal_page_first o4775
_journal_page_last o4775
_journal_paper_doi 10.1107/S1600536807059119
_journal_volume 63
_journal_year 2007
_chemical_formula_iupac 'C16 H14 Cl3 N3 O2 S'
_chemical_formula_moiety 'C16 H14 Cl3 N3 O2 S'
_chemical_formula_sum 'C16 H14 Cl3 N3 O2 S'
_chemical_formula_weight 418.71
_chemical_melting_point 465.0(10)
_chemical_name_systematic
;
4-(4-Chlorophenyl)-1-[2-(2,4-dichlorophenoxy)propanoyl]thiosemicarbazide
;
_space_group_IT_number 2
_symmetry_cell_setting triclinic
_symmetry_space_group_name_Hall '-P 1'
_symmetry_space_group_name_H-M 'P -1'
_atom_sites_solution_hydrogens mixed
_atom_sites_solution_primary direct
_atom_sites_solution_secondary difmap
_audit_creation_method SHELXL-97
_cell_angle_alpha 96.514(2)
_cell_angle_beta 98.681(2)
_cell_angle_gamma 104.476(2)
_cell_formula_units_Z 2
_cell_length_a 7.8930(3)
_cell_length_b 8.9195(3)
_cell_length_c 13.3491(4)
_cell_measurement_reflns_used 11915
_cell_measurement_temperature 120(2)
_cell_measurement_theta_max 27.48
_cell_measurement_theta_min 1.00
_cell_volume 888.25(5)
_computing_cell_refinement 'DENZO/SCALEPACK (Otwinowski & Minor, 1997)'
_computing_data_collection 'COLLECT (Bruker, 2000)'
_computing_data_reduction 'DENZO/SCALEPACK (Otwinowski & Minor, 1997)'
_computing_molecular_graphics 'DIAMOND (Brandenburg, 2007)'
_computing_publication_material 'SHELXL97 (Sheldrick, 1997)'
_computing_structure_refinement 'SHELXL97 (Sheldrick, 1997)'
_computing_structure_solution 'SIR2004 (Burla <i>et al.</i>,  2005)'
_diffrn_ambient_temperature 120(2)
_diffrn_detector_area_resol_mean 9
_diffrn_measured_fraction_theta_full 0.997
_diffrn_measured_fraction_theta_max 0.997
_diffrn_measurement_device '95mm CCD camera on \k-goniostat'
_diffrn_measurement_device_type 'Nonius KappaCCD diffractometer'
_diffrn_measurement_method '\f scans and \w scans with \k offset'
_diffrn_radiation_monochromator 'horizontally mounted graphite crystal'
_diffrn_radiation_source 'fine-focus sealed tube'
_diffrn_radiation_type MoK\a
_diffrn_radiation_wavelength 0.71073
_diffrn_reflns_av_R_equivalents 0.0404
_diffrn_reflns_av_sigmaI/netI 0.0417
_diffrn_reflns_limit_h_max 10
_diffrn_reflns_limit_h_min -10
_diffrn_reflns_limit_k_max 11
_diffrn_reflns_limit_k_min -11
_diffrn_reflns_limit_l_max 17
_diffrn_reflns_limit_l_min -17
_diffrn_reflns_number 17933
_diffrn_reflns_theta_full 27.52
_diffrn_reflns_theta_max 27.52
_diffrn_reflns_theta_min 1.56
_exptl_absorpt_coefficient_mu 0.649
_exptl_absorpt_correction_T_max 0.9256
_exptl_absorpt_correction_T_min 0.8812
_exptl_absorpt_correction_type multi-scan
_exptl_absorpt_process_details '(SADABS; Sheldrick, 1996)'
_exptl_crystal_colour colorless
_exptl_crystal_density_diffrn 1.566
_exptl_crystal_density_method 'not measured'
_exptl_crystal_description block
_exptl_crystal_F_000 428
_exptl_crystal_size_max 0.20
_exptl_crystal_size_mid 0.13
_exptl_crystal_size_min 0.12
_refine_diff_density_max 0.594
_refine_diff_density_min -0.466
_refine_ls_extinction_method none
_refine_ls_goodness_of_fit_ref 1.038
_refine_ls_hydrogen_treatment constr
_refine_ls_matrix_type full
_refine_ls_number_parameters 227
_refine_ls_number_reflns 4083
_refine_ls_number_restraints 0
_refine_ls_restrained_S_all 1.038
_refine_ls_R_factor_all 0.0611
_refine_ls_R_factor_gt 0.0422
_refine_ls_shift/su_max 0.000
_refine_ls_shift/su_mean 0.000
_refine_ls_structure_factor_coef Fsqd
_refine_ls_weighting_details 'calc w=1/[\s^2^(Fo^2^)+(0.0350P)^2^+0.9894P] where P=(Fo^2^+2Fc^2^)/3'
_refine_ls_weighting_scheme calc
_refine_ls_wR_factor_gt 0.0910
_refine_ls_wR_factor_ref 0.1003
_reflns_number_gt 3217
_reflns_number_total 4083
_reflns_threshold_expression I>2\s(I)
_cod_data_source_file hk2375.cif
_cod_data_source_block I
_cod_database_code 2216563
_cod_database_fobs_code 2216563

loop_
_symmetry_equiv_pos_as_xyz
'x, y, z'
'-x, -y, -z'

loop_
_atom_site_type_symbol
_atom_site_label
_atom_site_fract_x
_atom_site_fract_y
_atom_site_fract_z
_atom_site_U_iso_or_equiv
_atom_site_adp_type
_atom_site_calc_flag
_atom_site_refinement_flags
_atom_site_occupancy
Cl Cl1 1.12353(7) 1.36448(7) 0.36324(5) 0.02892(15) Uani d . 1
Cl Cl2 -0.13947(8) 0.44813(8) 0.08375(5) 0.03269(16) Uani d . 1
Cl Cl3 -0.78798(10) 0.05093(8) -0.06665(5) 0.04314(19) Uani d . 1
S S1 0.24894(8) 0.84661(7) 0.21890(5) 0.02685(16) Uani d . 1
O O1 -0.2064(2) 0.87470(19) 0.44166(12) 0.0254(4) Uani d . 1
O O2 -0.3218(2) 0.6062(2) 0.21131(12) 0.0322(4) Uani d . 1
N N1 0.3706(2) 1.0769(2) 0.38554(14) 0.0210(4) Uani d . 1
H H1N 0.3394 1.1144 0.4410 0.031 Uiso d R 1
N N2 0.0791(2) 0.9544(2) 0.35479(15) 0.0225(4) Uani d . 1
H H2N 0.0783 1.0127 0.4195 0.034 Uiso d R 1
N N3 -0.0680(2) 0.8317(2) 0.30982(14) 0.0210(4) Uani d . 1
H H3N -0.0763 0.7646 0.2434 0.031 Uiso d R 1
C C1 0.9023(3) 1.2756(3) 0.36897(17) 0.0196(4) Uani d . 1
C C2 0.7841(3) 1.2060(3) 0.27939(17) 0.0225(5) Uani d . 1
H H2 0.8240 1.2052 0.2157 0.027 Uiso calc R 1
C C3 0.6067(3) 1.1372(3) 0.28158(17) 0.0214(5) Uani d . 1
H H3 0.5247 1.0901 0.2196 0.026 Uiso calc R 1
C C4 0.5497(3) 1.1377(2) 0.37567(17) 0.0185(4) Uani d . 1
C C5 0.6708(3) 1.2093(3) 0.46567(17) 0.0203(5) Uani d . 1
H H5 0.6316 1.2103 0.5296 0.024 Uiso calc R 1
C C6 0.8474(3) 1.2790(3) 0.46331(17) 0.0210(5) Uani d . 1
H H6 0.9295 1.3281 0.5248 0.025 Uiso calc R 1
C C7 0.2363(3) 0.9647(2) 0.32242(17) 0.0193(4) Uani d . 1
C C8 -0.2060(3) 0.8005(3) 0.35744(17) 0.0210(5) Uani d . 1
C C9 -0.3661(3) 0.6672(3) 0.30407(17) 0.0246(5) Uani d . 1
H H9 -0.4710 0.7097 0.2872 0.030 Uiso calc R 1
C C10 -0.4072(3) 0.5491(3) 0.37497(19) 0.0286(5) Uani d . 1
H H10A -0.5123 0.4639 0.3415 0.043 Uiso calc R 1
H H10B -0.4308 0.6000 0.4384 0.043 Uiso calc R 1
H H10C -0.3052 0.5063 0.3913 0.043 Uiso calc R 1
C C11 -0.4399(3) 0.4790(3) 0.14855(16) 0.0216(5) Uani d . 1
C C12 -0.3656(3) 0.3914(3) 0.08300(17) 0.0217(5) Uani d . 1
C C13 -0.4719(3) 0.2600(3) 0.01604(17) 0.0252(5) Uani d . 1
H H13 -0.4214 0.2013 -0.0291 0.030 Uiso calc R 1
C C14 -0.6526(3) 0.2161(3) 0.01616(18) 0.0265(5) Uani d . 1
C C15 -0.7295(3) 0.3017(3) 0.07964(18) 0.0261(5) Uani d . 1
H H15 -0.8541 0.2700 0.0784 0.031 Uiso calc R 1
C C16 -0.6221(3) 0.4346(3) 0.14523(18) 0.0242(5) Uani d . 1
H H16 -0.6740 0.4956 0.1881 0.029 Uiso calc R 1

loop_
_atom_site_aniso_label
_atom_site_aniso_U_11
_atom_site_aniso_U_22
_atom_site_aniso_U_33
_atom_site_aniso_U_12
_atom_site_aniso_U_13
_atom_site_aniso_U_23
Cl1 0.0179(3) 0.0313(3) 0.0347(3) 0.0013(2) 0.0074(2) 0.0026(2)
Cl2 0.0211(3) 0.0441(4) 0.0370(3) 0.0096(3) 0.0122(2) 0.0123(3)
Cl3 0.0487(4) 0.0326(4) 0.0340(4) -0.0024(3) 0.0001(3) -0.0117(3)
S1 0.0214(3) 0.0291(3) 0.0257(3) 0.0021(2) 0.0082(2) -0.0078(2)
O1 0.0244(9) 0.0259(9) 0.0214(8) 0.0002(7) 0.0080(7) -0.0047(7)
O2 0.0295(9) 0.0350(10) 0.0211(8) -0.0084(8) 0.0100(7) -0.0089(7)
N1 0.0181(9) 0.0234(10) 0.0197(9) 0.0016(8) 0.0080(7) -0.0007(8)
N2 0.0180(9) 0.0222(10) 0.0229(10) -0.0009(8) 0.0068(8) -0.0043(8)
N3 0.0164(9) 0.0226(10) 0.0198(9) -0.0007(8) 0.0048(7) -0.0019(8)
C1 0.0162(11) 0.0178(11) 0.0259(11) 0.0048(8) 0.0073(9) 0.0024(9)
C2 0.0238(12) 0.0220(11) 0.0216(11) 0.0041(9) 0.0089(9) 0.0019(9)
C3 0.0222(11) 0.0200(11) 0.0192(11) 0.0021(9) 0.0036(9) 0.0002(9)
C4 0.0176(11) 0.0151(10) 0.0232(11) 0.0046(8) 0.0058(9) 0.0020(8)
C5 0.0228(11) 0.0202(11) 0.0189(11) 0.0068(9) 0.0064(9) 0.0024(9)
C6 0.0200(11) 0.0212(11) 0.0197(11) 0.0055(9) -0.0003(9) 0.0004(9)
C7 0.0194(11) 0.0177(11) 0.0209(11) 0.0050(9) 0.0044(9) 0.0023(8)
C8 0.0201(11) 0.0227(11) 0.0192(11) 0.0036(9) 0.0054(9) 0.0022(9)
C9 0.0238(12) 0.0270(12) 0.0192(11) 0.0011(10) 0.0064(9) -0.0021(9)
C10 0.0306(13) 0.0236(12) 0.0270(12) -0.0002(10) 0.0046(10) 0.0026(10)
C11 0.0216(11) 0.0238(12) 0.0150(10) 0.0006(9) 0.0020(9) -0.0007(9)
C12 0.0195(11) 0.0289(12) 0.0191(11) 0.0075(9) 0.0065(9) 0.0069(9)
C13 0.0327(13) 0.0253(12) 0.0194(11) 0.0098(10) 0.0093(10) 0.0007(9)
C14 0.0326(13) 0.0220(12) 0.0203(11) 0.0036(10) 0.0004(10) -0.0006(9)
C15 0.0195(12) 0.0281(13) 0.0270(12) 0.0021(10) 0.0020(9) 0.0026(10)
C16 0.0214(12) 0.0240(12) 0.0269(12) 0.0059(9) 0.0076(9) -0.0005(9)

loop_
_atom_type_symbol
_atom_type_description
_atom_type_scat_dispersion_real
_atom_type_scat_dispersion_imag
_atom_type_scat_source
C C 0.0033 0.0016 'International Tables Vol C Tables 4.2.6.8 and 6.1.1.4'
H H 0.0000 0.0000 'International Tables Vol C Tables 4.2.6.8 and 6.1.1.4'
N N 0.0061 0.0033 'International Tables Vol C Tables 4.2.6.8 and 6.1.1.4'
O O 0.0106 0.0060 'International Tables Vol C Tables 4.2.6.8 and 6.1.1.4'
S S 0.1246 0.1234 'International Tables Vol C Tables 4.2.6.8 and 6.1.1.4'
Cl Cl 0.1484 0.1585 'International Tables Vol C Tables 4.2.6.8 and 6.1.1.4'

loop_
_geom_angle_atom_site_label_1
_geom_angle_atom_site_label_2
_geom_angle_atom_site_label_3
_geom_angle
C11 O2 C9 119.48(18)
C7 N1 C4 130.11(18)
C7 N1 H1N 113.2
C4 N1 H1N 116.6
C7 N2 N3 119.54(18)
C7 N2 H2N 119.4
N3 N2 H2N 118.8
C8 N3 N2 118.69(18)
C8 N3 H3N 117.8
N2 N3 H3N 123.5
C2 C1 C6 121.1(2)
C2 C1 Cl1 119.13(17)
C6 C1 Cl1 119.77(17)
C1 C2 C3 120.3(2)
C1 C2 H2 119.8
C3 C2 H2 119.8
C2 C3 C4 119.4(2)
C2 C3 H3 120.3
C4 C3 H3 120.3
C5 C4 C3 119.7(2)
C5 C4 N1 116.60(19)
C3 C4 N1 123.6(2)
C6 C5 C4 120.9(2)
C6 C5 H5 119.6
C4 C5 H5 119.6
C5 C6 C1 118.7(2)
C5 C6 H6 120.7
C1 C6 H6 120.7
N1 C7 N2 110.96(18)
N1 C7 S1 127.86(17)
N2 C7 S1 121.17(16)
O1 C8 N3 122.6(2)
O1 C8 C9 120.6(2)
N3 C8 C9 116.85(19)
O2 C9 C10 113.9(2)
O2 C9 C8 106.38(18)
C10 C9 C8 109.12(19)
O2 C9 H9 109.1
C10 C9 H9 109.1
C8 C9 H9 109.1
C9 C10 H10A 109.5
C9 C10 H10B 109.5
H10A C10 H10B 109.5
C9 C10 H10C 109.5
H10A C10 H10C 109.5
H10B C10 H10C 109.5
O2 C11 C16 125.2(2)
O2 C11 C12 115.4(2)
C16 C11 C12 119.3(2)
C13 C12 C11 120.6(2)
C13 C12 Cl2 119.42(17)
C11 C12 Cl2 119.93(18)
C14 C13 C12 118.8(2)
C14 C13 H13 120.6
C12 C13 H13 120.6
C13 C14 C15 121.6(2)
C13 C14 Cl3 119.52(18)
C15 C14 Cl3 118.85(19)
C14 C15 C16 119.1(2)
C14 C15 H15 120.5
C16 C15 H15 120.5
C11 C16 C15 120.5(2)
C11 C16 H16 119.8
C15 C16 H16 119.8

loop_
_geom_bond_atom_site_label_1
_geom_bond_atom_site_label_2
_geom_bond_distance
Cl1 C1 1.745(2)
Cl2 C12 1.727(2)
Cl3 C14 1.738(2)
S1 C7 1.671(2)
O1 C8 1.239(3)
O2 C11 1.370(3)
O2 C9 1.423(3)
N1 C7 1.358(3)
N1 C4 1.414(3)
N1 H1N 0.8725
N2 C7 1.360(3)
N2 N3 1.382(3)
N2 H2N 0.9582
N3 C8 1.329(3)
N3 H3N 0.9954
C1 C2 1.375(3)
C1 C6 1.392(3)
C2 C3 1.388(3)
C2 H2 0.9500
C3 C4 1.396(3)
C3 H3 0.9500
C4 C5 1.392(3)
C5 C6 1.384(3)
C5 H5 0.9500
C6 H6 0.9500
C8 C9 1.518(3)
C9 C10 1.503(3)
C9 H9 1.0000
C10 H10A 0.9800
C10 H10B 0.9800
C10 H10C 0.9800
C11 C16 1.385(3)
C11 C12 1.396(3)
C12 C13 1.386(3)
C13 C14 1.382(3)
C13 H13 0.9500
C14 C15 1.382(3)
C15 C16 1.389(3)
C15 H15 0.9500
C16 H16 0.9500

loop_
_geom_hbond_atom_site_label_D
_geom_hbond_atom_site_label_H
_geom_hbond_atom_site_label_A
_geom_hbond_site_symmetry_A
_geom_hbond_distance_DH
_geom_hbond_distance_HA
_geom_hbond_distance_DA
_geom_hbond_angle_DHA
_geom_hbond_publ_flag
N1 H1N O1 2_576 0.87 2.02 2.854(2) 159.8 yes
N2 H2N O1 2_576 0.96 1.99 2.861(2) 149.7 yes
N3 H3N O2 . 1.00 2.04 2.526(2) 107 yes

loop_
_cod_related_entry_id
_cod_related_entry_database
_cod_related_entry_code
1 ChemSpider 2931251
